data_2209039
loop_
_publ_author_name
'Qiu, Xiao-Yang'
'Liu, Wei-Sheng'
'Zhu, Hai-Liang'

_publ_section_title
;
 1,5-Bis(4-chlorophenyl)-3-(4-pyridyl)pentane-1,5-dione
;
_journal_coeditor_code WN2015
_journal_issue 5
_journal_name_full 'Acta Crystallographica Section E'
_journal_page_first o1826
_journal_page_last o1827
_journal_paper_doi 10.1107/S1600536806012694
_journal_volume 62
_journal_year 2006
_chemical_formula_iupac 'C22 H17 Cl2 N O2'
_chemical_formula_moiety 'C22 H17 Cl2 N O2'
_chemical_formula_sum 'C22 H17 Cl2 N O2'
_chemical_formula_weight 398.27
_chemical_name_systematic
;
1,5-Bis(4-chlorophenyl)-3-(4-pyridyl)pentane-1,5-dione
;
_space_group_IT_number 19
_symmetry_cell_setting orthorhombic
_symmetry_space_group_name_Hall 'P 2ac 2ab'
_symmetry_space_group_name_H-M 'P 21 21 21'
_atom_sites_solution_hydrogens geom
_atom_sites_solution_primary direct
_atom_sites_solution_secondary difmap
_audit_creation_method SHELXL97
_cell_angle_alpha 90.00
_cell_angle_beta 90.00
_cell_angle_gamma 90.00
_cell_formula_units_Z 4
_cell_length_a 5.6553(11)
_cell_length_b 15.754(3)
_cell_length_c 21.191(4)
_cell_measurement_reflns_used 2564
_cell_measurement_temperature 298(2)
_cell_measurement_theta_max 12.5
_cell_measurement_theta_min 5.0
_cell_volume 1888.0(6)
_computing_cell_refinement 'SAINT (Bruker, 1998)'
_computing_data_collection 'SMART (Bruker, 1998)'
_computing_data_reduction SAINT
_computing_molecular_graphics 'SHELXTL (Sheldrick, 1997b)'
_computing_publication_material SHELXTL
_computing_structure_refinement 'SHELXL97 (Sheldrick, 1997a)'
_computing_structure_solution 'SHELXS97 (Sheldrick, 1997a)'
_diffrn_ambient_temperature 298(2)
_diffrn_measured_fraction_theta_full 0.996
_diffrn_measured_fraction_theta_max 0.996
_diffrn_measurement_device_type 'Bruker SMART APEX area-detector'
_diffrn_measurement_method \w
_diffrn_radiation_monochromator graphite
_diffrn_radiation_source 'fine-focus sealed tube'
_diffrn_radiation_type MoK\a
_diffrn_radiation_wavelength 0.71073
_diffrn_reflns_av_R_equivalents 0.0538
_diffrn_reflns_av_sigmaI/netI 0.0826
_diffrn_reflns_limit_h_max 7
_diffrn_reflns_limit_h_min -7
_diffrn_reflns_limit_k_max 20
_diffrn_reflns_limit_k_min -20
_diffrn_reflns_limit_l_max 27
_diffrn_reflns_limit_l_min -27
_diffrn_reflns_number 17030
_diffrn_reflns_theta_full 28.20
_diffrn_reflns_theta_max 28.20
_diffrn_reflns_theta_min 1.92
_diffrn_standards_number 0
_exptl_absorpt_coefficient_mu 0.361
_exptl_absorpt_correction_T_max 0.969
_exptl_absorpt_correction_T_min 0.941
_exptl_absorpt_correction_type multi-scan
_exptl_absorpt_process_details '(SADABS; Sheldrick, 1996)'
_exptl_crystal_colour yellow
_exptl_crystal_density_diffrn 1.401
_exptl_crystal_density_method 'not measured'
_exptl_crystal_description block
_exptl_crystal_F_000 824
_exptl_crystal_size_max 0.34
_exptl_crystal_size_mid 0.13
_exptl_crystal_size_min 0.08
_refine_diff_density_max 0.139
_refine_diff_density_min -0.182
_refine_ls_abs_structure_details 'Flack (1983), with 1918 Friedel pairs'
_refine_ls_abs_structure_Flack 0.01(7)
_refine_ls_extinction_coef 0.0066(10)
_refine_ls_extinction_expression Fc^*^=kFc[1+0.001xFc^2^\l^3^/sin(2\q)]^-1/4^
_refine_ls_extinction_method 'SHELXL97 (Sheldrick, 1997a)'
_refine_ls_goodness_of_fit_ref 0.757
_refine_ls_hydrogen_treatment constr
_refine_ls_matrix_type full
_refine_ls_number_parameters 245
_refine_ls_number_reflns 4606
_refine_ls_number_restraints 0
_refine_ls_restrained_S_all 0.757
_refine_ls_R_factor_all 0.1252
_refine_ls_R_factor_gt 0.0372
_refine_ls_shift/su_max 0.000
_refine_ls_shift/su_mean 0.000
_refine_ls_structure_factor_coef Fsqd
_refine_ls_weighting_details 'calc w = 1/[\s^2^(Fo^2^)+(0.0544P)^2^] where P=(Fo^2^+2Fc^2^)/3'
_refine_ls_weighting_scheme calc
_refine_ls_wR_factor_gt 0.0855
_refine_ls_wR_factor_ref 0.1020
_reflns_number_gt 1774
_reflns_number_total 4606
_reflns_threshold_expression I>2\s(I)
_cod_data_source_file wn2015.cif
_cod_data_source_block I
_cod_depositor_comments
;
The following automatic conversions were performed:
'_symmetry_cell_setting' value 'Orthorhombic' changed to 'orthorhombic'
according to '/home/saulius/struct/CIF-dictionaries/cif_core.dic'
dictionary named 'cif_core.dic' version 2.4.1 from 2010-06-29.

Automatic conversion script
Id: cif_fix_enum 1527 2010-12-29 10:47:43Z saulius 

The following automatic conversions were performed:

'_symmetry_cell_setting' value 'Orthorhombic' changed to
'orthorhombic' according to
/home/saulius/struct/CIF-dictionaries/cif_core.dic dictionary named
'cif_core.dic' version 2.4.1 from 2010-06-29.

Automatic conversion script
Id: cif_fix_values 1715 2011-07-08 13:25:40Z adriana 
;
_cod_database_code 2209039
_cod_database_fobs_code 2209039

loop_
_symmetry_equiv_pos_as_xyz
'x, y, z'
'-x+1/2, -y, z+1/2'
'-x, y+1/2, -z+1/2'
'x+1/2, -y+1/2, -z'

loop_
_atom_site_type_symbol
_atom_site_label
_atom_site_fract_x
_atom_site_fract_y
_atom_site_fract_z
_atom_site_U_iso_or_equiv
_atom_site_adp_type
_atom_site_calc_flag
_atom_site_refinement_flags
_atom_site_occupancy
C C1 1.0968(6) 0.14064(16) -0.00139(13) 0.0673(7) Uani d . 1
C C2 0.8826(6) 0.10070(17) -0.01273(14) 0.0732(8) Uani d . 1
H H2 0.8252 0.0948 -0.0536 0.088 Uiso calc R 1
C C3 0.7574(6) 0.07015(16) 0.03763(13) 0.0653(7) Uani d . 1
H H3 0.6141 0.0428 0.0306 0.078 Uiso calc R 1
C C4 0.8401(5) 0.07916(15) 0.09936(12) 0.0585(7) Uani d . 1
C C5 1.0550(5) 0.11963(16) 0.10880(13) 0.0641(7) Uani d . 1
H H5 1.1137 0.1258 0.1495 0.077 Uiso calc R 1
C C6 1.1827(5) 0.15079(17) 0.05831(13) 0.0703(8) Uani d . 1
H H6 1.3258 0.1784 0.0649 0.084 Uiso calc R 1
C C7 0.6929(5) 0.04654(17) 0.15195(13) 0.0639(7) Uani d . 1
C C8 0.7561(5) 0.06909(16) 0.21835(11) 0.0646(7) Uani d . 1
H H8A 0.7763 0.1301 0.2211 0.078 Uiso calc R 1
H H8B 0.9065 0.0430 0.2287 0.078 Uiso calc R 1
C C9 0.5722(5) 0.04133(16) 0.26742(12) 0.0635(7) Uani d . 1
H H9A 0.4150 0.0564 0.2515 0.076 Uiso calc R 1
C C10 0.6124(5) 0.08820(16) 0.32854(12) 0.0672(8) Uani d . 1
H H10A 0.7602 0.0688 0.3468 0.081 Uiso calc R 1
H H10B 0.6295 0.1482 0.3193 0.081 Uiso calc R 1
C C11 0.4196(5) 0.07753(16) 0.37676(13) 0.0621(7) Uani d . 1
C C12 0.4676(5) 0.10638(15) 0.44257(13) 0.0576(7) Uani d . 1
C C13 0.3044(5) 0.08878(16) 0.48980(14) 0.0662(8) Uani d . 1
H H13 0.1671 0.0593 0.4797 0.079 Uiso calc R 1
C C14 0.3414(5) 0.11388(18) 0.55086(14) 0.0727(9) Uani d . 1
H H14 0.2296 0.1021 0.5818 0.087 Uiso calc R 1
C C15 0.5479(5) 0.15720(17) 0.56613(12) 0.0657(7) Uani d . 1
C C16 0.7119(5) 0.17494(18) 0.52041(13) 0.0685(8) Uani d . 1
H H16 0.8489 0.2046 0.5306 0.082 Uiso calc R 1
C C17 0.6728(5) 0.14869(16) 0.45959(13) 0.0629(7) Uani d . 1
H H17 0.7868 0.1595 0.4290 0.076 Uiso calc R 1
C C18 0.5809(5) -0.05525(16) 0.27675(11) 0.0597(7) Uani d . 1
C C19 0.4000(5) -0.10674(19) 0.25609(12) 0.0669(8) Uani d . 1
H H19 0.2680 -0.0830 0.2368 0.080 Uiso calc R 1
C C20 0.4144(6) -0.1926(2) 0.26393(13) 0.0781(9) Uani d . 1
H H20 0.2883 -0.2252 0.2496 0.094 Uiso calc R 1
C C21 0.7672(6) -0.1836(2) 0.31066(13) 0.0759(8) Uani d . 1
H H21 0.8964 -0.2093 0.3300 0.091 Uiso calc R 1
C C22 0.7689(6) -0.09574(18) 0.30506(12) 0.0677(8) Uani d . 1
H H22 0.8961 -0.0645 0.3203 0.081 Uiso calc R 1
N N1 0.5945(6) -0.23314(15) 0.29042(11) 0.0793(7) Uani d . 1
O O1 0.5145(4) 0.00522(13) 0.14023(9) 0.0899(7) Uani d . 1
O O2 0.2290(4) 0.04825(14) 0.36310(9) 0.0895(6) Uani d . 1
Cl Cl1 1.25397(18) 0.17991(6) -0.06528(4) 0.1027(3) Uani d . 1
Cl Cl2 0.59811(19) 0.18941(6) 0.64306(3) 0.1063(3) Uani d . 1

loop_
_atom_site_aniso_label
_atom_site_aniso_U_11
_atom_site_aniso_U_22
_atom_site_aniso_U_33
_atom_site_aniso_U_12
_atom_site_aniso_U_13
_atom_site_aniso_U_23
C1 0.075(2) 0.0669(18) 0.0603(18) 0.0027(17) 0.0120(16) 0.0021(14)
C2 0.080(2) 0.074(2) 0.0661(19) 0.0041(18) -0.0077(19) -0.0121(16)
C3 0.0663(17) 0.0625(17) 0.0670(18) -0.0015(17) -0.0028(17) -0.0046(14)
C4 0.0642(19) 0.0497(16) 0.0617(17) 0.0024(14) -0.0046(15) -0.0018(13)
C5 0.0616(18) 0.0689(18) 0.0618(17) 0.0010(17) -0.0059(16) -0.0013(14)
C6 0.0671(19) 0.0725(19) 0.0712(19) -0.0036(16) 0.0000(17) -0.0030(16)
C7 0.0638(19) 0.0556(17) 0.072(2) 0.0026(16) -0.0069(16) 0.0060(15)
C8 0.0731(18) 0.0548(16) 0.0660(18) -0.0093(16) 0.0052(17) -0.0037(13)
C9 0.0632(18) 0.0590(17) 0.0683(17) -0.0050(15) 0.0066(16) -0.0055(14)
C10 0.0735(19) 0.0623(18) 0.0658(17) -0.0077(16) 0.0085(16) -0.0098(13)
C11 0.0569(17) 0.0554(17) 0.0741(19) 0.0011(15) 0.0064(17) -0.0030(13)
C12 0.0494(17) 0.0537(15) 0.0696(18) 0.0022(14) 0.0049(15) 0.0024(14)
C13 0.0501(17) 0.0689(19) 0.080(2) -0.0022(14) 0.0126(16) 0.0081(15)
C14 0.065(2) 0.082(2) 0.071(2) 0.0074(17) 0.0174(16) 0.0153(16)
C15 0.067(2) 0.0726(18) 0.0575(16) 0.0099(16) 0.0027(16) 0.0001(15)
C16 0.0563(18) 0.0774(19) 0.0718(19) -0.0027(17) 0.0040(17) -0.0029(15)
C17 0.0544(18) 0.0659(18) 0.0685(18) -0.0008(15) 0.0159(14) -0.0029(14)
C18 0.0600(18) 0.0603(18) 0.0588(16) -0.0032(17) 0.0019(16) -0.0016(14)
C19 0.0579(18) 0.0668(19) 0.0760(19) -0.0011(17) 0.0030(16) -0.0009(15)
C20 0.089(3) 0.063(2) 0.082(2) -0.015(2) -0.001(2) -0.0044(17)
C21 0.082(2) 0.075(2) 0.0704(18) 0.005(2) -0.0065(18) 0.0105(16)
C22 0.0653(19) 0.071(2) 0.0668(17) -0.0082(18) -0.0016(16) 0.0008(14)
N1 0.0918(19) 0.0664(17) 0.0795(17) 0.0027(19) -0.0034(16) 0.0044(13)
O1 0.0836(15) 0.1023(16) 0.0836(14) -0.0271(14) -0.0169(12) 0.0154(12)
O2 0.0645(13) 0.1115(16) 0.0926(15) -0.0158(13) 0.0017(12) -0.0268(12)
Cl1 0.1086(7) 0.1230(7) 0.0764(5) -0.0124(6) 0.0195(5) 0.0084(5)
Cl2 0.1061(7) 0.1486(8) 0.0642(5) 0.0105(7) -0.0015(5) -0.0013(5)

loop_
_atom_type_symbol
_atom_type_description
_atom_type_scat_dispersion_real
_atom_type_scat_dispersion_imag
_atom_type_scat_source
C C 0.0033 0.0016 'International Tables Vol C Tables 4.2.6.8 and 6.1.1.4'
H H 0.0000 0.0000 'International Tables Vol C Tables 4.2.6.8 and 6.1.1.4'
N N 0.0061 0.0033 'International Tables Vol C Tables 4.2.6.8 and 6.1.1.4'
O O 0.0106 0.0060 'International Tables Vol C Tables 4.2.6.8 and 6.1.1.4'
Cl Cl 0.1484 0.1585 'International Tables Vol C Tables 4.2.6.8 and 6.1.1.4'

loop_
_geom_angle_atom_site_label_1
_geom_angle_atom_site_label_2
_geom_angle_atom_site_label_3
_geom_angle
C6 C1 C2 121.7(3)
C6 C1 Cl1 120.0(3)
C2 C1 Cl1 118.3(2)
C3 C2 C1 118.5(3)
C3 C2 H2 120.8
C1 C2 H2 120.8
C2 C3 C4 121.4(3)
C2 C3 H3 119.3
C4 C3 H3 119.3
C5 C4 C3 118.4(3)
C5 C4 C7 122.9(3)
C3 C4 C7 118.7(3)
C6 C5 C4 120.6(3)
C6 C5 H5 119.7
C4 C5 H5 119.7
C1 C6 C5 119.4(3)
C1 C6 H6 120.3
C5 C6 H6 120.3
O1 C7 C4 119.6(3)
O1 C7 C8 120.9(3)
C4 C7 C8 119.4(3)
C7 C8 C9 114.1(2)
C7 C8 H8A 108.7
C9 C8 H8A 108.7
C7 C8 H8B 108.7
C9 C8 H8B 108.7
H8A C8 H8B 107.6
C10 C9 C8 109.9(2)
C10 C9 C18 111.7(2)
C8 C9 C18 110.4(2)
C10 C9 H9A 108.3
C8 C9 H9A 108.3
C18 C9 H9A 108.3
C11 C10 C9 114.8(2)
C11 C10 H10A 108.6
C9 C10 H10A 108.6
C11 C10 H10B 108.6
C9 C10 H10B 108.6
H10A C10 H10B 107.5
O2 C11 C12 120.2(2)
O2 C11 C10 121.8(3)
C12 C11 C10 118.0(3)
C17 C12 C13 117.7(3)
C17 C12 C11 122.8(3)
C13 C12 C11 119.5(2)
C14 C13 C12 121.5(3)
C14 C13 H13 119.3
C12 C13 H13 119.3
C13 C14 C15 119.3(3)
C13 C14 H14 120.3
C15 C14 H14 120.3
C16 C15 C14 120.3(3)
C16 C15 Cl2 119.7(2)
C14 C15 Cl2 120.1(2)
C15 C16 C17 119.6(3)
C15 C16 H16 120.2
C17 C16 H16 120.2
C16 C17 C12 121.6(3)
C16 C17 H17 119.2
C12 C17 H17 119.2
C19 C18 C22 116.1(2)
C19 C18 C9 121.3(3)
C22 C18 C9 122.7(3)
C20 C19 C18 120.0(3)
C20 C19 H19 120.0
C18 C19 H19 120.0
N1 C20 C19 125.1(3)
N1 C20 H20 117.5
C19 C20 H20 117.5
N1 C21 C22 124.5(3)
N1 C21 H21 117.8
C22 C21 H21 117.8
C18 C22 C21 119.6(3)
C18 C22 H22 120.2
C21 C22 H22 120.2
C21 N1 C20 114.8(3)

loop_
_geom_bond_atom_site_label_1
_geom_bond_atom_site_label_2
_geom_bond_distance
C1 C6 1.365(3)
C1 C2 1.386(4)
C1 Cl1 1.734(3)
C2 C3 1.368(4)
C2 H2 0.9300
C3 C4 1.396(3)
C3 H3 0.9300
C4 C5 1.387(4)
C4 C7 1.483(4)
C5 C6 1.381(3)
C5 H5 0.9300
C6 H6 0.9300
C7 O1 1.226(3)
C7 C8 1.494(4)
C8 C9 1.534(4)
C8 H8A 0.9700
C8 H8B 0.9700
C9 C10 1.508(3)
C9 C18 1.535(3)
C9 H9A 0.9800
C10 C11 1.504(4)
C10 H10A 0.9700
C10 H10B 0.9700
C11 O2 1.208(3)
C11 C12 1.491(4)
C12 C17 1.386(3)
C12 C13 1.389(4)
C13 C14 1.369(4)
C13 H13 0.9300
C14 C15 1.391(4)
C14 H14 0.9300
C15 C16 1.370(4)
C15 Cl2 1.731(3)
C16 C17 1.372(3)
C16 H16 0.9300
C17 H17 0.9300
C18 C19 1.377(4)
C18 C22 1.378(4)
C19 C20 1.365(4)
C19 H19 0.9300
C20 N1 1.327(4)
C20 H20 0.9300
C21 N1 1.322(4)
C21 C22 1.389(4)
C21 H21 0.9300
C22 H22 0.9300

loop_
_geom_torsion_atom_site_label_1
_geom_torsion_atom_site_label_2
_geom_torsion_atom_site_label_3
_geom_torsion_atom_site_label_4
_geom_torsion
C6 C1 C2 C3 -0.8(4)
Cl1 C1 C2 C3 -179.6(2)
C1 C2 C3 C4 0.6(4)
C2 C3 C4 C5 -0.5(4)
C2 C3 C4 C7 178.5(2)
C3 C4 C5 C6 0.5(4)
C7 C4 C5 C6 -178.3(2)
C2 C1 C6 C5 0.9(4)
Cl1 C1 C6 C5 179.6(2)
C4 C5 C6 C1 -0.7(4)
C5 C4 C7 O1 -174.0(2)
C3 C4 C7 O1 7.1(4)
C5 C4 C7 C8 9.8(4)
C3 C4 C7 C8 -169.1(2)
O1 C7 C8 C9 -3.8(4)
C4 C7 C8 C9 172.3(2)
C7 C8 C9 C10 -163.3(2)
C7 C8 C9 C18 73.1(3)
C8 C9 C10 C11 170.2(2)
C18 C9 C10 C11 -66.9(3)
C9 C10 C11 O2 -14.0(4)
C9 C10 C11 C12 167.5(2)
O2 C11 C12 C17 -172.9(3)
C10 C11 C12 C17 5.6(4)
O2 C11 C12 C13 8.8(4)
C10 C11 C12 C13 -172.7(2)
C17 C12 C13 C14 1.5(4)
C11 C12 C13 C14 179.9(2)
C12 C13 C14 C15 -0.7(4)
C13 C14 C15 C16 0.4(4)
C13 C14 C15 Cl2 -180.0(2)
C14 C15 C16 C17 -0.9(4)
Cl2 C15 C16 C17 179.4(2)
C15 C16 C17 C12 1.8(4)
C13 C12 C17 C16 -2.0(4)
C11 C12 C17 C16 179.6(2)
C10 C9 C18 C19 127.3(3)
C8 C9 C18 C19 -110.1(3)
C10 C9 C18 C22 -53.7(4)
C8 C9 C18 C22 68.9(3)
C22 C18 C19 C20 -0.3(4)
C9 C18 C19 C20 178.7(2)
C18 C19 C20 N1 -0.4(5)
C19 C18 C22 C21 0.5(4)
C9 C18 C22 C21 -178.5(3)
N1 C21 C22 C18 0.0(4)
C22 C21 N1 C20 -0.6(4)
C19 C20 N1 C21 0.9(4)

loop_
_cod_related_entry_id
_cod_related_entry_database
_cod_related_entry_code
1 ChemSpider 21128276
